data_1576044
loop_
_publ_author_name
'Huang, Jin-Yu'
'Qin, Xin-Ting'
'Rao, Han-Wen'
'Chen, Zhi-Chao'
'Zhu, Lei'
'Ouyang, Qin'
'Du, Wei'
'Chen, Ying-Chun'

_publ_section_title
;
 Palladium-catalysed asymmetric annulations of Morita-Baylis-Hillman
 carbonates with allenes or alkenes <i>via</i> migratory insertion.
;
_journal_issue 47
_journal_name_full 'Chemical science'
_journal_page_first 22456
_journal_page_last 22464
_journal_paper_doi 10.1039/d5sc06910f
_journal_volume 16
_journal_year 2025
_chemical_absolute_configuration ad
_chemical_formula_moiety 'C33 H27 N3 O3'
_chemical_formula_sum 'C33 H27 N3 O3'
_chemical_formula_weight 513.57
_space_group_crystal_system orthorhombic
_space_group_IT_number 20
_space_group_name_Hall 'C 2c 2'
_space_group_name_H-M_alt 'C 2 2 21'
_atom_sites_solution_hydrogens geom
_atom_sites_solution_primary dual
_audit_creation_date 2025-07-15
_audit_creation_method
;
Olex2 1.3
(compiled 2020.11.12 svn.r5f609507 for OlexSys, GUI svn.r6408)
;
_audit_update_record
;
2025-07-16 deposited with the CCDC.	2025-10-16 downloaded from the CCDC.
;
_cell_angle_alpha 90
_cell_angle_beta 90
_cell_angle_gamma 90
_cell_formula_units_Z 16
_cell_length_a 17.8476(5)
_cell_length_b 27.8909(8)
_cell_length_c 23.5021(7)
_cell_measurement_reflns_used 9928
_cell_measurement_temperature 151.0
_cell_measurement_theta_max 72.016
_cell_measurement_theta_min 2.939
_cell_volume 11699.0(6)
_computing_cell_refinement 'SAINT V8.40B (?, 2016)'
_computing_data_reduction 'SAINT V8.40B (?, 2016)'
_computing_molecular_graphics 'Olex2 1.3 (Dolomanov et al., 2009)'
_computing_publication_material 'Olex2 1.3 (Dolomanov et al., 2009)'
_computing_structure_refinement 'SHELXL 2014/7 (Sheldrick, 2015)'
_computing_structure_solution 'SHELXT 2018/2 (Sheldrick, 2018)'
_diffrn_ambient_temperature 151.0
_diffrn_measured_fraction_theta_full 0.971
_diffrn_measured_fraction_theta_max 0.957
_diffrn_measurement_device_type 'Bruker APEX-II CCD'
_diffrn_measurement_method '\f and \w scans'
_diffrn_radiation_type CuK\a
_diffrn_radiation_wavelength 1.54178
_diffrn_reflns_av_R_equivalents 0.0732
_diffrn_reflns_av_unetI/netI 0.0449
_diffrn_reflns_Laue_measured_fraction_full 0.971
_diffrn_reflns_Laue_measured_fraction_max 0.957
_diffrn_reflns_limit_h_max 15
_diffrn_reflns_limit_h_min -20
_diffrn_reflns_limit_k_max 33
_diffrn_reflns_limit_k_min -29
_diffrn_reflns_limit_l_max 26
_diffrn_reflns_limit_l_min -28
_diffrn_reflns_number 39736
_diffrn_reflns_point_group_measured_fraction_full 0.959
_diffrn_reflns_point_group_measured_fraction_max 0.939
_diffrn_reflns_theta_full 67.679
_diffrn_reflns_theta_max 72.038
_diffrn_reflns_theta_min 2.939
_diffrn_source_current 1.1
_diffrn_source_power 0.055
_diffrn_source_voltage 50.0
_diffrn_standards_number 0
_exptl_absorpt_coefficient_mu 0.604
_exptl_absorpt_correction_T_max 0.7535
_exptl_absorpt_correction_T_min 0.5591
_exptl_absorpt_correction_type multi-scan
_exptl_absorpt_process_details
;
SADABS-2016/2 (Bruker,2016/2) was used for absorption correction.
wR2(int) was 0.1449 before and 0.0682 after correction.
The Ratio of minimum to maximum transmission is 0.7420.
The \l/2 correction factor is Not present.
;
_exptl_crystal_colour 'clear yellowish yellow'
_exptl_crystal_colour_lustre clear
_exptl_crystal_colour_modifier yellowish
_exptl_crystal_colour_primary yellow
_exptl_crystal_density_diffrn 1.166
_exptl_crystal_description block
_exptl_crystal_F_000 4320
_exptl_crystal_size_max 0.43
_exptl_crystal_size_mid 0.35
_exptl_crystal_size_min 0.32
_refine_diff_density_max 0.132
_refine_diff_density_min -0.189
_refine_diff_density_rms 0.032
_refine_ls_abs_structure_details
;
 Flack x determined using 4102 quotients [(I+)-(I-)]/[(I+)+(I-)]
 (Parsons, Flack and Wagner, Acta Cryst. B69 (2013) 249-259).
;
_refine_ls_abs_structure_Flack 0.14(9)
_refine_ls_extinction_method none
_refine_ls_goodness_of_fit_ref 1.052
_refine_ls_hydrogen_treatment constr
_refine_ls_matrix_type full
_refine_ls_number_parameters 705
_refine_ls_number_reflns 10831
_refine_ls_number_restraints 0
_refine_ls_restrained_S_all 1.052
_refine_ls_R_factor_all 0.0390
_refine_ls_R_factor_gt 0.0349
_refine_ls_shift/su_max 0.000
_refine_ls_shift/su_mean 0.000
_refine_ls_structure_factor_coef Fsqd
_refine_ls_weighting_details 'w=1/[\s^2^(Fo^2^)+(0.0439P)^2^+0.8273P] where P=(Fo^2^+2Fc^2^)/3'
_refine_ls_weighting_scheme calc
_refine_ls_wR_factor_gt 0.0892
_refine_ls_wR_factor_ref 0.0920
_reflns_Friedel_coverage 0.817
_reflns_Friedel_fraction_full 0.946
_reflns_Friedel_fraction_max 0.918
_reflns_number_gt 9953
_reflns_number_total 10831
_reflns_threshold_expression 'I > 2\s(I)'
_cod_data_source_file d5sc06910f2.cif
_cod_data_source_block 18
_cod_depositor_comments 'Adding full bibliography for 1576040--1576044.cif.'
_cod_database_code 1576044
_shelx_shelxl_version_number 2014/7
_shelx_space_group_comment
;
The symmetry employed for this shelxl refinement is uniquely defined
by the following loop, which should always be used as a source of
symmetry information in preference to the above space-group names.
They are only intended as comments.
;
_shelx_estimated_absorpt_t_max 0.830
_shelx_estimated_absorpt_t_min 0.781
_olex2_refinement_description
;
1. Fixed Uiso
 At 1.2 times of:
  All C(H) groups, All C(H,H) groups, All N(H) groups
 At 1.5 times of:
  All C(H,H,H) groups
2.a Ternary CH refined with riding coordinates:
 C6(H6), C39(H39)
2.b Secondary CH2 refined with riding coordinates:
 C5(H5A,H5B), C38(H38A,H38B)
2.c Aromatic/amide H refined with riding coordinates:
 N1(H1), N4(H4), C1(H1A), C2(H2), C3(H3), C11(H11), C13(H13), C14(H14),
 C15(H15), C16(H16), C17(H17), C19(H19), C20(H20), C21(H21), C22(H22), C29(H29),
  C30(H30), C31(H31), C32(H32), C33(H33), C34(H34), C35(H35), C36(H36),
 C44(H44), C45(H45), C47(H47), C48(H48), C49(H49), C50(H50), C55(H55), C56(H56),
  C57(H57), C58(H58), C59(H59), C61(H61), C62(H62), C63(H63), C64(H64)
2.d X=CH2 refined with riding coordinates:
 C7(H7A,H7B), C24(H24A,H24B)
2.e Idealised Me refined as rotating group:
 C27(H27A,H27B,H27C), C52(H52A,H52B,H52C)
;
_smtbx_masks_void_probe_radius 1.2
_smtbx_masks_void_truncation_radius 1.2
_olex2_submission_special_instructions 'No special instructions were received'

loop_
_space_group_symop_operation_xyz
'x, y, z'
'x, -y, -z'
'-x, y, -z+1/2'
'-x, -y, z+1/2'
'x+1/2, y+1/2, z'
'x+1/2, -y+1/2, -z'
'-x+1/2, y+1/2, -z+1/2'
'-x+1/2, -y+1/2, z+1/2'

loop_
_atom_site_label
_atom_site_type_symbol
_atom_site_fract_x
_atom_site_fract_y
_atom_site_fract_z
_atom_site_U_iso_or_equiv
_atom_site_adp_type
_atom_site_occupancy
_atom_site_site_symmetry_order
_atom_site_calc_flag
_atom_site_refinement_flags_posn
_atom_site_refinement_flags_adp
_atom_site_refinement_flags_occupancy
_atom_site_disorder_assembly
_atom_site_disorder_group
O1 O 0.50072(10) 0.64785(6) 0.42850(7) 0.0340(3) Uani 1 1 d . . . . .
O2 O 0.69754(11) 0.67213(6) 0.59018(8) 0.0445(4) Uani 1 1 d . . . . .
O3 O 0.49645(10) 0.65697(5) 0.60184(7) 0.0337(3) Uani 1 1 d . . . . .
O4 O 0.38334(10) 0.87565(6) 0.53901(7) 0.0378(4) Uani 1 1 d . . . . .
O5 O 0.60343(9) 0.84389(6) 0.56718(7) 0.0325(3) Uani 1 1 d . . . . .
O6 O 0.56217(10) 0.81183(6) 0.69669(7) 0.0384(4) Uani 1 1 d . . . . .
C7 C 0.32953(15) 0.77193(10) 0.52440(12) 0.0423(6) Uani 1 1 d . . . . .
H7A H 0.3095 0.7409 0.5311 0.051 Uiso 1 1 calc R U . . .
H7B H 0.3083 0.7918 0.4958 0.051 Uiso 1 1 calc R U . . .
N1 N 0.69212(10) 0.75423(7) 0.59487(8) 0.0298(4) Uani 1 1 d . . . . .
H1 H 0.6691 0.7792 0.5800 0.036 Uiso 1 1 calc R U . . .
N2 N 0.56017(11) 0.59215(6) 0.56332(8) 0.0308(4) Uani 1 1 d . . . . .
N3 N 0.61162(11) 0.58413(7) 0.51825(8) 0.0331(4) Uani 1 1 d . . . . .
N4 N 0.54290(10) 0.73124(6) 0.68388(8) 0.0291(4) Uani 1 1 d . . . . .
H4 H 0.5159 0.7104 0.6647 0.035 Uiso 1 1 calc R U . . .
N5 N 0.48743(11) 0.91147(7) 0.65632(8) 0.0325(4) Uani 1 1 d . . . . .
N6 N 0.55360(11) 0.90391(6) 0.62403(8) 0.0312(4) Uani 1 1 d . . . . .
C1 C 0.28948(19) 0.57817(12) 0.54345(12) 0.0545(7) Uani 1 1 d . . . . .
H1A H 0.2595 0.5639 0.5723 0.065 Uiso 1 1 calc R U . . .
C2 C 0.26396(18) 0.61855(12) 0.51490(13) 0.0544(7) Uani 1 1 d . . . . .
H2 H 0.2164 0.6319 0.5239 0.065 Uiso 1 1 calc R U . . .
C3 C 0.30824(16) 0.63933(10) 0.47322(11) 0.0440(6) Uani 1 1 d . . . . .
H3 H 0.2913 0.6674 0.4542 0.053 Uiso 1 1 calc R U . . .
C4 C 0.37696(14) 0.61959(9) 0.45895(10) 0.0382(5) Uani 1 1 d . . . . .
C5 C 0.42315(14) 0.64154(9) 0.41220(11) 0.0402(6) Uani 1 1 d . . . . .
H5A H 0.4207 0.6207 0.3781 0.048 Uiso 1 1 calc R U . . .
H5B H 0.4016 0.6731 0.4019 0.048 Uiso 1 1 calc R U . . .
C6 C 0.51114(13) 0.68122(8) 0.47275(9) 0.0284(4) Uani 1 1 d . . . . .
H6 H 0.4629 0.6849 0.4939 0.034 Uiso 1 1 calc R U . . .
C66 C 0.57331(12) 0.66417(7) 0.51549(9) 0.0276(4) Uani 1 1 d . . . . .
C8 C 0.61324(12) 0.71077(8) 0.52948(9) 0.0282(4) Uani 1 1 d . . . . .
C9 C 0.67115(13) 0.71036(8) 0.57437(9) 0.0305(5) Uani 1 1 d . . . . .
C10 C 0.74643(13) 0.76426(8) 0.63717(9) 0.0301(5) Uani 1 1 d . . . . .
C11 C 0.74729(13) 0.80944(8) 0.65989(10) 0.0323(5) Uani 1 1 d . . . . .
H11 H 0.7121 0.8325 0.6469 0.039 Uiso 1 1 calc R U . . .
C12 C 0.79954(14) 0.82228(9) 0.70230(10) 0.0350(5) Uani 1 1 d . . . . .
C13 C 0.80075(16) 0.86855(10) 0.72707(11) 0.0448(6) Uani 1 1 d . . . . .
H13 H 0.7661 0.8921 0.7145 0.054 Uiso 1 1 calc R U . . .
C14 C 0.85098(18) 0.87974(12) 0.76881(13) 0.0547(7) Uani 1 1 d . . . . .
H14 H 0.8510 0.9110 0.7849 0.066 Uiso 1 1 calc R U . . .
C15 C 0.90287(18) 0.84531(13) 0.78816(12) 0.0561(7) Uani 1 1 d . . . . .
H15 H 0.9377 0.8534 0.8172 0.067 Uiso 1 1 calc R U . . .
C16 C 0.35809(17) 0.55869(10) 0.53014(12) 0.0474(6) Uani 1 1 d . . . . .
H16 H 0.3756 0.5314 0.5502 0.057 Uiso 1 1 calc R U . . .
C17 C 0.40169(15) 0.57873(9) 0.48759(11) 0.0409(6) Uani 1 1 d . . . . .
H17 H 0.4484 0.5646 0.4779 0.049 Uiso 1 1 calc R U . . .
C18 C 0.85229(14) 0.78754(10) 0.72177(10) 0.0368(5) Uani 1 1 d . . . . .
C19 C 0.90315(16) 0.80041(11) 0.76533(11) 0.0473(6) Uani 1 1 d . . . . .
H19 H 0.9381 0.7774 0.7789 0.057 Uiso 1 1 calc R U . . .
C20 C 0.84990(15) 0.74148(10) 0.69693(11) 0.0408(6) Uani 1 1 d . . . . .
H20 H 0.8848 0.7179 0.7093 0.049 Uiso 1 1 calc R U . . .
C21 C 0.79928(14) 0.72962(9) 0.65584(11) 0.0362(5) Uani 1 1 d . . . . .
H21 H 0.7994 0.6984 0.6398 0.043 Uiso 1 1 calc R U . . .
C22 C 0.59302(13) 0.74618(8) 0.49394(10) 0.0306(5) Uani 1 1 d . . . . .
H22 H 0.6130 0.7777 0.4953 0.037 Uiso 1 1 calc R U . . .
C23 C 0.53719(13) 0.73047(8) 0.45335(9) 0.0303(4) Uani 1 1 d . . . . .
C24 C 0.51353(15) 0.75385(9) 0.40778(11) 0.0421(6) Uani 1 1 d . . . . .
H24A H 0.5337 0.7845 0.3989 0.051 Uiso 1 1 calc R U . . .
H24B H 0.4764 0.7400 0.3839 0.051 Uiso 1 1 calc R U . . .
C25 C 0.53787(12) 0.63915(7) 0.56625(9) 0.0281(4) Uani 1 1 d . . . . .
C26 C 0.62135(13) 0.62416(8) 0.49227(9) 0.0299(4) Uani 1 1 d . . . . .
C27 C 0.67515(14) 0.62910(9) 0.44439(10) 0.0387(5) Uani 1 1 d . . . . .
H27A H 0.6962 0.5976 0.4351 0.058 Uiso 1 1 calc R U . . .
H27B H 0.7156 0.6510 0.4554 0.058 Uiso 1 1 calc R U . . .
H27C H 0.6491 0.6420 0.4110 0.058 Uiso 1 1 calc R U . . .
C28 C 0.53831(14) 0.55309(8) 0.59816(10) 0.0333(5) Uani 1 1 d . . . . .
C29 C 0.48936(15) 0.55958(8) 0.64359(10) 0.0360(5) Uani 1 1 d . . . . .
H29 H 0.4699 0.5905 0.6517 0.043 Uiso 1 1 calc R U . . .
C30 C 0.46913(16) 0.52072(9) 0.67691(11) 0.0431(6) Uani 1 1 d . . . . .
H30 H 0.4362 0.5252 0.7082 0.052 Uiso 1 1 calc R U . . .
C31 C 0.49667(19) 0.47512(9) 0.66485(12) 0.0499(7) Uani 1 1 d . . . . .
H31 H 0.4829 0.4486 0.6879 0.060 Uiso 1 1 calc R U . . .
C32 C 0.5436(2) 0.46885(10) 0.61962(12) 0.0529(7) Uani 1 1 d . . . . .
H32 H 0.5616 0.4376 0.6111 0.063 Uiso 1 1 calc R U . . .
C33 C 0.56554(17) 0.50721(9) 0.58576(11) 0.0432(6) Uani 1 1 d . . . . .
H33 H 0.5986 0.5023 0.5546 0.052 Uiso 1 1 calc R U . . .
C34 C 0.5758(2) 0.92891(12) 0.39498(15) 0.0622(9) Uani 1 1 d . . . . .
H34 H 0.6197 0.9387 0.3752 0.075 Uiso 1 1 calc R U . . .
C35 C 0.5575(2) 0.94960(12) 0.44587(16) 0.0633(8) Uani 1 1 d . . . . .
H35 H 0.5895 0.9733 0.4618 0.076 Uiso 1 1 calc R U . . .
C36 C 0.49257(19) 0.93634(10) 0.47452(13) 0.0545(7) Uani 1 1 d . . . . .
H36 H 0.4803 0.9510 0.5098 0.065 Uiso 1 1 calc R U . . .
C37 C 0.44555(16) 0.90162(9) 0.45142(11) 0.0440(6) Uani 1 1 d . . . . .
C38 C 0.37369(16) 0.88836(11) 0.48067(12) 0.0491(7) Uani 1 1 d . . . . .
H38A H 0.3386 0.9158 0.4782 0.059 Uiso 1 1 calc R U . . .
H38B H 0.3506 0.8610 0.4603 0.059 Uiso 1 1 calc R U . . .
C39 C 0.42917(13) 0.83493(8) 0.54831(9) 0.0305(5) Uani 1 1 d . . . . .
H39 H 0.4652 0.8319 0.5159 0.037 Uiso 1 1 calc R U . . .
C40 C 0.47458(12) 0.84036(8) 0.60458(9) 0.0284(4) Uani 1 1 d . . . . .
C41 C 0.47652(12) 0.78931(8) 0.62636(9) 0.0283(4) Uani 1 1 d . . . . .
C42 C 0.53043(12) 0.77868(8) 0.67264(9) 0.0283(4) Uani 1 1 d . . . . .
C43 C 0.59466(13) 0.71262(8) 0.72315(9) 0.0294(5) Uani 1 1 d . . . . .
C44 C 0.59758(16) 0.66162(9) 0.72742(11) 0.0407(6) Uani 1 1 d . . . . .
H44 H 0.5647 0.6424 0.7052 0.049 Uiso 1 1 calc R U . . .
C45 C 0.64741(18) 0.64053(10) 0.76329(14) 0.0536(7) Uani 1 1 d . . . . .
H45 H 0.6486 0.6066 0.7660 0.064 Uiso 1 1 calc R U . . .
C46 C 0.69736(16) 0.66778(10) 0.79658(12) 0.0445(6) Uani 1 1 d . . . . .
C47 C 0.7524(2) 0.64742(13) 0.83309(15) 0.0634(9) Uani 1 1 d . . . . .
H47 H 0.7562 0.6135 0.8360 0.076 Uiso 1 1 calc R U . . .
C48 C 0.7998(2) 0.67552(14) 0.86393(14) 0.0649(9) Uani 1 1 d . . . . .
H48 H 0.8365 0.6611 0.8877 0.078 Uiso 1 1 calc R U . . .
C49 C 0.46512(18) 0.88018(11) 0.40099(12) 0.0509(7) Uani 1 1 d . . . . .
H49 H 0.4340 0.8559 0.3854 0.061 Uiso 1 1 calc R U . . .
C50 C 0.5300(2) 0.89371(13) 0.37251(14) 0.0610(8) Uani 1 1 d . . . . .
H50 H 0.5429 0.8787 0.3375 0.073 Uiso 1 1 calc R U . . .
C51 C 0.44260(13) 0.87649(8) 0.64595(9) 0.0295(4) Uani 1 1 d . . . . .
C52 C 0.36815(14) 0.87307(9) 0.67391(11) 0.0363(5) Uani 1 1 d . . . . .
H52A H 0.3700 0.8488 0.7040 0.055 Uiso 1 1 calc R U . . .
H52B H 0.3303 0.8640 0.6457 0.055 Uiso 1 1 calc R U . . .
H52C H 0.3550 0.9042 0.6905 0.055 Uiso 1 1 calc R U . . .
C53 C 0.55242(13) 0.86131(8) 0.59508(9) 0.0287(4) Uani 1 1 d . . . . .
C54 C 0.61763(14) 0.93235(8) 0.63569(10) 0.0331(5) Uani 1 1 d . . . . .
C55 C 0.62591(15) 0.95387(9) 0.68849(11) 0.0393(5) Uani 1 1 d . . . . .
H55 H 0.5880 0.9508 0.7166 0.047 Uiso 1 1 calc R U . . .
C56 C 0.69070(16) 0.97998(10) 0.69964(13) 0.0467(6) Uani 1 1 d . . . . .
H56 H 0.6972 0.9947 0.7358 0.056 Uiso 1 1 calc R U . . .
C57 C 0.74589(16) 0.98470(10) 0.65855(14) 0.0494(7) Uani 1 1 d . . . . .
H57 H 0.7902 1.0023 0.6666 0.059 Uiso 1 1 calc R U . . .
C58 C 0.73614(17) 0.96371(9) 0.60599(13) 0.0469(6) Uani 1 1 d . . . . .
H58 H 0.7737 0.9672 0.5777 0.056 Uiso 1 1 calc R U . . .
C59 C 0.67213(15) 0.93772(9) 0.59411(12) 0.0399(5) Uani 1 1 d . . . . .
H59 H 0.6655 0.9236 0.5577 0.048 Uiso 1 1 calc R U . . .
C60 C 0.69319(14) 0.71832(9) 0.79308(9) 0.0355(5) Uani 1 1 d . . . . .
C61 C 0.74234(16) 0.74663(11) 0.82636(11) 0.0450(6) Uani 1 1 d . . . . .
H61 H 0.7388 0.7806 0.8246 0.054 Uiso 1 1 calc R U . . .
C62 C 0.79469(17) 0.72610(12) 0.86086(12) 0.0537(7) Uani 1 1 d . . . . .
H62 H 0.8275 0.7456 0.8827 0.064 Uiso 1 1 calc R U . . .
C63 C 0.64105(13) 0.73962(8) 0.75592(10) 0.0321(5) Uani 1 1 d . . . . .
H63 H 0.6382 0.7736 0.7537 0.039 Uiso 1 1 calc R U . . .
C64 C 0.42617(13) 0.76164(8) 0.60015(10) 0.0307(5) Uani 1 1 d . . . . .
H64 H 0.4168 0.7291 0.6097 0.037 Uiso 1 1 calc R U . . .
C65 C 0.38732(13) 0.78752(8) 0.55498(10) 0.0325(5) Uani 1 1 d . . . . .

loop_
_atom_site_aniso_label
_atom_site_aniso_U_11
_atom_site_aniso_U_22
_atom_site_aniso_U_33
_atom_site_aniso_U_23
_atom_site_aniso_U_13
_atom_site_aniso_U_12
O1 0.0322(9) 0.0396(8) 0.0303(8) -0.0047(7) -0.0024(6) -0.0021(6)
O2 0.0496(12) 0.0359(9) 0.0481(10) 0.0032(8) -0.0180(9) 0.0031(7)
O3 0.0390(9) 0.0312(8) 0.0309(8) -0.0017(6) 0.0061(7) 0.0031(6)
O4 0.0367(10) 0.0387(9) 0.0381(9) 0.0087(7) -0.0027(7) 0.0097(7)
O5 0.0252(8) 0.0356(8) 0.0366(8) -0.0020(7) 0.0045(6) 0.0039(6)
O6 0.0413(10) 0.0322(8) 0.0418(9) -0.0043(7) -0.0123(8) 0.0034(7)
C7 0.0358(14) 0.0478(14) 0.0433(14) 0.0003(11) -0.0078(11) -0.0015(10)
N1 0.0265(10) 0.0335(9) 0.0294(9) -0.0017(8) -0.0019(7) 0.0012(7)
N2 0.0357(11) 0.0287(9) 0.0280(9) -0.0001(7) 0.0057(8) 0.0024(7)
N3 0.0356(11) 0.0342(10) 0.0297(10) -0.0030(8) 0.0044(8) 0.0048(8)
N4 0.0289(10) 0.0304(9) 0.0279(9) -0.0001(7) 0.0006(7) 0.0024(7)
N5 0.0281(10) 0.0338(10) 0.0355(10) -0.0001(8) 0.0050(8) 0.0060(7)
N6 0.0267(10) 0.0315(9) 0.0355(10) -0.0028(8) 0.0053(8) 0.0026(7)
C1 0.057(2) 0.0673(19) 0.0386(15) 0.0024(13) 0.0038(13) -0.0103(14)
C2 0.0508(18) 0.0670(19) 0.0455(16) -0.0027(14) 0.0062(13) 0.0021(13)
C3 0.0456(16) 0.0471(14) 0.0393(13) -0.0010(11) -0.0088(11) 0.0012(11)
C4 0.0367(14) 0.0425(13) 0.0354(12) -0.0010(10) -0.0087(10) -0.0096(10)
C5 0.0363(15) 0.0490(14) 0.0354(12) 0.0028(11) -0.0118(10) -0.0086(10)
C6 0.0264(11) 0.0338(11) 0.0250(10) 0.0000(8) 0.0011(8) -0.0003(8)
C66 0.0264(12) 0.0309(10) 0.0256(10) -0.0013(8) -0.0009(8) 0.0006(8)
C8 0.0260(11) 0.0336(11) 0.0250(10) -0.0027(8) 0.0024(8) 0.0003(8)
C9 0.0279(12) 0.0370(12) 0.0265(10) 0.0007(9) -0.0005(8) -0.0001(8)
C10 0.0239(12) 0.0406(12) 0.0258(11) -0.0009(9) 0.0016(8) 0.0002(8)
C11 0.0256(12) 0.0407(12) 0.0305(11) 0.0000(9) 0.0018(9) 0.0010(9)
C12 0.0288(13) 0.0477(13) 0.0285(11) -0.0012(10) 0.0022(9) -0.0034(9)
C13 0.0428(16) 0.0484(15) 0.0433(14) -0.0071(11) -0.0018(11) -0.0050(11)
C14 0.0517(19) 0.0638(18) 0.0486(16) -0.0164(14) -0.0064(13) -0.0089(14)
C15 0.0442(17) 0.083(2) 0.0411(15) -0.0132(15) -0.0100(12) -0.0110(14)
C16 0.0530(17) 0.0454(14) 0.0439(15) 0.0047(12) -0.0055(12) -0.0117(12)
C17 0.0361(14) 0.0420(13) 0.0446(14) 0.0025(11) -0.0053(11) -0.0066(10)
C18 0.0290(13) 0.0551(14) 0.0263(11) -0.0004(10) -0.0005(9) -0.0028(10)
C19 0.0348(15) 0.0715(19) 0.0357(14) -0.0027(13) -0.0060(11) -0.0015(12)
C20 0.0324(14) 0.0536(15) 0.0364(13) 0.0013(11) -0.0026(10) 0.0062(10)
C21 0.0298(13) 0.0416(13) 0.0371(12) -0.0019(10) -0.0006(10) 0.0046(9)
C22 0.0284(12) 0.0321(11) 0.0314(11) -0.0011(9) 0.0041(8) -0.0007(8)
C23 0.0281(12) 0.0333(11) 0.0296(11) 0.0024(9) 0.0037(8) 0.0017(8)
C24 0.0353(14) 0.0462(13) 0.0449(14) 0.0116(11) -0.0066(11) -0.0027(10)
C25 0.0310(12) 0.0279(10) 0.0255(10) -0.0022(8) -0.0008(8) 0.0012(8)
C26 0.0290(12) 0.0343(11) 0.0264(11) -0.0027(9) -0.0020(8) 0.0019(8)
C27 0.0368(14) 0.0436(13) 0.0356(13) -0.0026(10) 0.0070(10) 0.0033(10)
C28 0.0393(14) 0.0332(11) 0.0275(11) 0.0029(9) -0.0034(9) 0.0025(9)
C29 0.0429(14) 0.0331(12) 0.0320(12) 0.0008(9) 0.0010(10) 0.0001(9)
C30 0.0542(17) 0.0421(13) 0.0330(12) 0.0034(10) 0.0017(11) -0.0041(11)
C31 0.075(2) 0.0348(13) 0.0396(14) 0.0085(11) 0.0008(13) -0.0025(12)
C32 0.081(2) 0.0349(13) 0.0428(15) 0.0042(11) 0.0035(14) 0.0089(13)
C33 0.0598(18) 0.0354(13) 0.0345(13) 0.0009(10) 0.0029(12) 0.0079(11)
C34 0.056(2) 0.0657(19) 0.065(2) 0.0261(17) 0.0090(15) 0.0046(15)
C35 0.066(2) 0.0531(17) 0.071(2) 0.0084(15) 0.0038(17) -0.0107(15)
C36 0.065(2) 0.0484(15) 0.0502(16) 0.0010(13) 0.0041(14) -0.0080(13)
C37 0.0504(17) 0.0431(14) 0.0386(14) 0.0129(11) -0.0078(11) 0.0057(11)
C38 0.0460(17) 0.0533(16) 0.0480(15) 0.0150(13) -0.0128(12) 0.0018(12)
C39 0.0245(12) 0.0386(12) 0.0284(11) 0.0027(9) 0.0003(8) 0.0060(8)
C40 0.0270(12) 0.0302(10) 0.0280(10) 0.0006(8) 0.0010(8) 0.0050(8)
C41 0.0269(12) 0.0310(10) 0.0269(10) 0.0004(8) 0.0026(8) 0.0049(8)
C42 0.0253(11) 0.0322(11) 0.0273(10) 0.0019(8) 0.0019(8) 0.0048(8)
C43 0.0284(12) 0.0360(11) 0.0239(10) 0.0058(8) 0.0071(8) 0.0050(8)
C44 0.0433(15) 0.0357(13) 0.0432(14) 0.0073(10) -0.0021(11) -0.0013(10)
C45 0.0567(19) 0.0403(14) 0.0636(19) 0.0196(13) -0.0064(14) 0.0029(12)
C46 0.0383(15) 0.0524(16) 0.0429(14) 0.0203(12) 0.0006(11) 0.0079(11)
C47 0.057(2) 0.068(2) 0.066(2) 0.0278(17) -0.0138(16) 0.0099(15)
C48 0.050(2) 0.092(2) 0.0527(18) 0.0284(17) -0.0154(15) 0.0115(16)
C49 0.0582(19) 0.0516(15) 0.0430(15) 0.0071(13) -0.0106(13) 0.0067(13)
C50 0.063(2) 0.073(2) 0.0469(16) 0.0073(15) 0.0023(14) 0.0170(16)
C51 0.0265(12) 0.0331(11) 0.0289(11) 0.0017(9) 0.0025(8) 0.0076(8)
C52 0.0314(13) 0.0399(12) 0.0377(12) 0.0002(10) 0.0091(9) 0.0027(9)
C53 0.0291(12) 0.0311(10) 0.0258(10) 0.0019(8) 0.0012(8) 0.0038(8)
C54 0.0322(13) 0.0292(11) 0.0380(12) 0.0025(9) -0.0002(9) 0.0014(8)
C55 0.0346(14) 0.0414(13) 0.0418(14) -0.0023(11) 0.0017(10) 0.0009(10)
C56 0.0445(16) 0.0435(14) 0.0521(16) -0.0106(12) -0.0085(12) 0.0011(11)
C57 0.0384(16) 0.0408(14) 0.0691(19) -0.0010(13) -0.0026(13) -0.0061(10)
C58 0.0413(16) 0.0442(14) 0.0551(17) 0.0013(12) 0.0084(12) -0.0063(11)
C59 0.0397(15) 0.0373(12) 0.0428(14) -0.0015(11) 0.0045(11) -0.0022(10)
C60 0.0289(13) 0.0512(14) 0.0265(11) 0.0078(10) 0.0078(9) 0.0056(9)
C61 0.0349(15) 0.0650(17) 0.0351(13) 0.0006(12) -0.0013(10) 0.0063(11)
C62 0.0380(16) 0.084(2) 0.0389(14) 0.0108(14) -0.0050(12) 0.0052(13)
C63 0.0303(12) 0.0387(12) 0.0273(11) 0.0003(9) 0.0026(9) 0.0079(9)
C64 0.0271(12) 0.0334(11) 0.0317(11) -0.0013(9) 0.0030(9) 0.0030(8)
C65 0.0269(12) 0.0369(12) 0.0335(11) -0.0030(9) 0.0018(9) 0.0033(8)

loop_
_atom_type_symbol
_atom_type_description
_atom_type_scat_dispersion_real
_atom_type_scat_dispersion_imag
_atom_type_scat_source
C C 0.0181 0.0091 'International Tables Vol C Tables 4.2.6.8 and 6.1.1.4'
H H 0.0000 0.0000 'International Tables Vol C Tables 4.2.6.8 and 6.1.1.4'
N N 0.0311 0.0180 'International Tables Vol C Tables 4.2.6.8 and 6.1.1.4'
O O 0.0492 0.0322 'International Tables Vol C Tables 4.2.6.8 and 6.1.1.4'

loop_
_geom_angle_atom_site_label_1
_geom_angle_atom_site_label_2
_geom_angle_atom_site_label_3
_geom_angle
_geom_angle_site_symmetry_1
_geom_angle_site_symmetry_3
_geom_angle_publ_flag
C6 O1 C5 113.72(18) . . ?
C39 O4 C38 114.66(19) . . ?
H7A C7 H7B 120.0 . . ?
C65 C7 H7A 120.0 . . ?
C65 C7 H7B 120.0 . . ?
C9 N1 H1 116.2 . . ?
C9 N1 C10 127.69(19) . . ?
C10 N1 H1 116.2 . . ?
C25 N2 N3 112.07(17) . . ?
C25 N2 C28 128.72(19) . . ?
C28 N2 N3 119.20(17) . . ?
C26 N3 N2 107.77(17) . . ?
C42 N4 H4 116.9 . . ?
C42 N4 C43 126.25(19) . . ?
C43 N4 H4 116.9 . . ?
C51 N5 N6 107.69(17) . . ?
C53 N6 N5 112.45(18) . . ?
C53 N6 C54 126.43(19) . . ?
C54 N6 N5 118.95(18) . . ?
C2 C1 H1A 119.9 . . ?
C16 C1 H1A 119.9 . . ?
C16 C1 C2 120.2(3) . . ?
C1 C2 H2 120.2 . . ?
C3 C2 C1 119.6(3) . . ?
C3 C2 H2 120.2 . . ?
C2 C3 H3 119.7 . . ?
C2 C3 C4 120.7(3) . . ?
C4 C3 H3 119.7 . . ?
C3 C4 C5 120.0(2) . . ?
C3 C4 C17 119.2(2) . . ?
C17 C4 C5 120.8(2) . . ?
O1 C5 C4 112.36(19) . . ?
O1 C5 H5A 109.1 . . ?
O1 C5 H5B 109.1 . . ?
C4 C5 H5A 109.1 . . ?
C4 C5 H5B 109.1 . . ?
H5A C5 H5B 107.9 . . ?
O1 C6 H6 108.7 . . ?
O1 C6 C66 111.45(17) . . ?
O1 C6 C23 114.58(17) . . ?
C66 C6 H6 108.7 . . ?
C23 C6 H6 108.7 . . ?
C23 C6 C66 104.44(18) . . ?
C8 C66 C6 102.18(17) . . ?
C8 C66 C25 114.73(17) . . ?
C25 C66 C6 110.30(18) . . ?
C26 C66 C6 113.20(17) . . ?
C26 C66 C8 116.39(19) . . ?
C26 C66 C25 100.42(17) . . ?
C9 C8 C66 118.46(19) . . ?
C22 C8 C66 111.63(19) . . ?
C22 C8 C9 129.6(2) . . ?
O2 C9 N1 124.6(2) . . ?
O2 C9 C8 119.5(2) . . ?
N1 C9 C8 115.88(19) . . ?
N1 C10 C21 122.5(2) . . ?
C11 C10 N1 117.6(2) . . ?
C11 C10 C21 119.9(2) . . ?
C10 C11 H11 119.4 . . ?
C10 C11 C12 121.1(2) . . ?
C12 C11 H11 119.4 . . ?
C11 C12 C13 122.1(2) . . ?
C11 C12 C18 119.4(2) . . ?
C13 C12 C18 118.5(2) . . ?
C12 C13 H13 119.5 . . ?
C14 C13 C12 120.9(3) . . ?
C14 C13 H13 119.5 . . ?
C13 C14 H14 119.7 . . ?
C13 C14 C15 120.5(3) . . ?
C15 C14 H14 119.7 . . ?
C14 C15 H15 119.9 . . ?
C19 C15 C14 120.1(3) . . ?
C19 C15 H15 119.9 . . ?
C1 C16 H16 119.8 . . ?
C1 C16 C17 120.3(3) . . ?
C17 C16 H16 119.8 . . ?
C4 C17 H17 120.0 . . ?
C16 C17 C4 120.0(3) . . ?
C16 C17 H17 120.0 . . ?
C19 C18 C12 118.9(2) . . ?
C20 C18 C12 117.8(2) . . ?
C20 C18 C19 123.3(3) . . ?
C15 C19 C18 121.1(3) . . ?
C15 C19 H19 119.5 . . ?
C18 C19 H19 119.5 . . ?
C18 C20 H20 118.9 . . ?
C21 C20 C18 122.3(2) . . ?
C21 C20 H20 118.9 . . ?
C10 C21 H21 120.2 . . ?
C20 C21 C10 119.6(2) . . ?
C20 C21 H21 120.2 . . ?
C8 C22 H22 124.1 . . ?
C8 C22 C23 111.9(2) . . ?
C23 C22 H22 124.1 . . ?
C22 C23 C6 106.63(18) . . ?
C24 C23 C6 126.2(2) . . ?
C24 C23 C22 127.2(2) . . ?
C23 C24 H24A 120.0 . . ?
C23 C24 H24B 120.0 . . ?
H24A C24 H24B 120.0 . . ?
O3 C25 N2 126.8(2) . . ?
O3 C25 C66 127.04(19) . . ?
N2 C25 C66 106.17(18) . . ?
N3 C26 C66 113.20(19) . . ?
N3 C26 C27 121.9(2) . . ?
C27 C26 C66 124.9(2) . . ?
C26 C27 H27A 109.5 . . ?
C26 C27 H27B 109.5 . . ?
C26 C27 H27C 109.5 . . ?
H27A C27 H27B 109.5 . . ?
H27A C27 H27C 109.5 . . ?
H27B C27 H27C 109.5 . . ?
C29 C28 N2 121.1(2) . . ?
C29 C28 C33 119.8(2) . . ?
C33 C28 N2 119.1(2) . . ?
C28 C29 H29 120.1 . . ?
C30 C29 C28 119.7(2) . . ?
C30 C29 H29 120.1 . . ?
C29 C30 H30 119.7 . . ?
C29 C30 C31 120.5(3) . . ?
C31 C30 H30 119.7 . . ?
C30 C31 H31 120.3 . . ?
C32 C31 C30 119.5(2) . . ?
C32 C31 H31 120.3 . . ?
C31 C32 H32 119.3 . . ?
C31 C32 C33 121.4(3) . . ?
C33 C32 H32 119.3 . . ?
C28 C33 H33 120.4 . . ?
C32 C33 C28 119.1(3) . . ?
C32 C33 H33 120.4 . . ?
C35 C34 H34 120.2 . . ?
C35 C34 C50 119.5(3) . . ?
C50 C34 H34 120.2 . . ?
C34 C35 H35 119.7 . . ?
C34 C35 C36 120.7(3) . . ?
C36 C35 H35 119.7 . . ?
C35 C36 H36 120.0 . . ?
C35 C36 C37 119.9(3) . . ?
C37 C36 H36 120.0 . . ?
C36 C37 C38 120.5(3) . . ?
C49 C37 C36 119.1(3) . . ?
C49 C37 C38 120.3(3) . . ?
O4 C38 C37 113.5(2) . . ?
O4 C38 H38A 108.9 . . ?
O4 C38 H38B 108.9 . . ?
C37 C38 H38A 108.9 . . ?
C37 C38 H38B 108.9 . . ?
H38A C38 H38B 107.7 . . ?
O4 C39 H39 108.7 . . ?
O4 C39 C40 110.70(18) . . ?
O4 C39 C65 115.32(19) . . ?
C40 C39 H39 108.7 . . ?
C65 C39 H39 108.7 . . ?
C65 C39 C40 104.56(18) . . ?
C41 C40 C39 101.98(17) . . ?
C41 C40 C53 112.93(17) . . ?
C51 C40 C39 114.46(18) . . ?
C51 C40 C41 114.72(18) . . ?
C51 C40 C53 100.53(18) . . ?
C53 C40 C39 112.77(18) . . ?
C42 C41 C40 116.83(19) . . ?
C64 C41 C40 111.87(19) . . ?
C64 C41 C42 131.3(2) . . ?
O6 C42 N4 124.5(2) . . ?
O6 C42 C41 119.24(19) . . ?
N4 C42 C41 116.17(19) . . ?
N4 C43 C44 116.0(2) . . ?
C63 C43 N4 124.6(2) . . ?
C63 C43 C44 119.4(2) . . ?
C43 C44 H44 120.0 . . ?
C45 C44 C43 119.9(3) . . ?
C45 C44 H44 120.0 . . ?
C44 C45 H45 119.2 . . ?
C44 C45 C46 121.7(3) . . ?
C46 C45 H45 119.2 . . ?
C45 C46 C47 123.8(3) . . ?
C45 C46 C60 118.2(2) . . ?
C60 C46 C47 118.0(3) . . ?
C46 C47 H47 119.3 . . ?
C48 C47 C46 121.3(3) . . ?
C48 C47 H47 119.3 . . ?
C47 C48 H48 119.8 . . ?
C47 C48 C62 120.4(3) . . ?
C62 C48 H48 119.8 . . ?
C37 C49 H49 119.7 . . ?
C37 C49 C50 120.6(3) . . ?
C50 C49 H49 119.7 . . ?
C34 C50 C49 120.1(3) . . ?
C34 C50 H50 120.0 . . ?
C49 C50 H50 120.0 . . ?
N5 C51 C40 113.1(2) . . ?
N5 C51 C52 121.5(2) . . ?
C52 C51 C40 125.4(2) . . ?
C51 C52 H52A 109.5 . . ?
C51 C52 H52B 109.5 . . ?
C51 C52 H52C 109.5 . . ?
H52A C52 H52B 109.5 . . ?
H52A C52 H52C 109.5 . . ?
H52B C52 H52C 109.5 . . ?
O5 C53 N6 126.9(2) . . ?
O5 C53 C40 127.2(2) . . ?
N6 C53 C40 105.90(18) . . ?
C55 C54 N6 120.1(2) . . ?
C55 C54 C59 120.6(2) . . ?
C59 C54 N6 119.3(2) . . ?
C54 C55 H55 120.5 . . ?
C54 C55 C56 118.9(2) . . ?
C56 C55 H55 120.5 . . ?
C55 C56 H56 119.7 . . ?
C57 C56 C55 120.6(3) . . ?
C57 C56 H56 119.7 . . ?
C56 C57 H57 120.2 . . ?
C58 C57 C56 119.6(3) . . ?
C58 C57 H57 120.2 . . ?
C57 C58 H58 119.7 . . ?
C57 C58 C59 120.6(3) . . ?
C59 C58 H58 119.7 . . ?
C54 C59 H59 120.2 . . ?
C58 C59 C54 119.6(2) . . ?
C58 C59 H59 120.2 . . ?
C46 C60 C61 119.4(2) . . ?
C63 C60 C46 119.4(2) . . ?
C63 C60 C61 121.1(2) . . ?
C60 C61 H61 119.4 . . ?
C62 C61 C60 121.3(3) . . ?
C62 C61 H61 119.4 . . ?
C48 C62 H62 120.2 . . ?
C61 C62 C48 119.5(3) . . ?
C61 C62 H62 120.2 . . ?
C43 C63 C60 121.4(2) . . ?
C43 C63 H63 119.3 . . ?
C60 C63 H63 119.3 . . ?
C41 C64 H64 124.2 . . ?
C41 C64 C65 111.7(2) . . ?
C65 C64 H64 124.2 . . ?
C7 C65 C39 127.4(2) . . ?
C7 C65 C64 126.9(2) . . ?
C64 C65 C39 105.7(2) . . ?

loop_
_geom_bond_atom_site_label_1
_geom_bond_atom_site_label_2
_geom_bond_distance
_geom_bond_site_symmetry_2
_geom_bond_publ_flag
O1 C5 1.447(3) . ?
O1 C6 1.408(3) . ?
O2 C9 1.223(3) . ?
O3 C25 1.222(3) . ?
O4 C38 1.427(3) . ?
O4 C39 1.416(3) . ?
O5 C53 1.223(3) . ?
O6 C42 1.223(3) . ?
C7 H7A 0.9500 . ?
C7 H7B 0.9500 . ?
C7 C65 1.330(3) . ?
N1 H1 0.8800 . ?
N1 C9 1.367(3) . ?
N1 C10 1.416(3) . ?
N2 N3 1.419(3) . ?
N2 C25 1.372(3) . ?
N2 C28 1.418(3) . ?
N3 C26 1.284(3) . ?
N4 H4 0.8800 . ?
N4 C42 1.367(3) . ?
N4 C43 1.405(3) . ?
N5 N6 1.420(3) . ?
N5 C51 1.285(3) . ?
N6 C53 1.369(3) . ?
N6 C54 1.418(3) . ?
C1 H1A 0.9500 . ?
C1 C2 1.388(5) . ?
C1 C16 1.376(5) . ?
C2 H2 0.9500 . ?
C2 C3 1.386(4) . ?
C3 H3 0.9500 . ?
C3 C4 1.386(4) . ?
C4 C5 1.504(4) . ?
C4 C17 1.395(4) . ?
C5 H5A 0.9900 . ?
C5 H5B 0.9900 . ?
C6 H6 1.0000 . ?
C6 C66 1.570(3) . ?
C6 C23 1.520(3) . ?
C66 C8 1.518(3) . ?
C66 C25 1.520(3) . ?
C66 C26 1.509(3) . ?
C8 C9 1.477(3) . ?
C8 C22 1.343(3) . ?
C10 C11 1.369(3) . ?
C10 C21 1.420(3) . ?
C11 H11 0.9500 . ?
C11 C12 1.411(3) . ?
C12 C13 1.416(4) . ?
C12 C18 1.427(4) . ?
C13 H13 0.9500 . ?
C13 C14 1.365(4) . ?
C14 H14 0.9500 . ?
C14 C15 1.409(5) . ?
C15 H15 0.9500 . ?
C15 C19 1.362(4) . ?
C16 H16 0.9500 . ?
C16 C17 1.385(4) . ?
C17 H17 0.9500 . ?
C18 C19 1.415(3) . ?
C18 C20 1.412(4) . ?
C19 H19 0.9500 . ?
C20 H20 0.9500 . ?
C20 C21 1.363(4) . ?
C21 H21 0.9500 . ?
C22 H22 0.9500 . ?
C22 C23 1.447(3) . ?
C23 C24 1.323(3) . ?
C24 H24A 0.9500 . ?
C24 H24B 0.9500 . ?
C26 C27 1.486(3) . ?
C27 H27A 0.9800 . ?
C27 H27B 0.9800 . ?
C27 H27C 0.9800 . ?
C28 C29 1.392(3) . ?
C28 C33 1.400(3) . ?
C29 H29 0.9500 . ?
C29 C30 1.385(3) . ?
C30 H30 0.9500 . ?
C30 C31 1.393(4) . ?
C31 H31 0.9500 . ?
C31 C32 1.364(4) . ?
C32 H32 0.9500 . ?
C32 C33 1.390(4) . ?
C33 H33 0.9500 . ?
C34 H34 0.9500 . ?
C34 C35 1.368(5) . ?
C34 C50 1.382(5) . ?
C35 H35 0.9500 . ?
C35 C36 1.390(5) . ?
C36 H36 0.9500 . ?
C36 C37 1.392(4) . ?
C37 C38 1.501(4) . ?
C37 C49 1.373(4) . ?
C38 H38A 0.9900 . ?
C38 H38B 0.9900 . ?
C39 H39 1.0000 . ?
C39 C40 1.558(3) . ?
C39 C65 1.527(3) . ?
C40 C41 1.513(3) . ?
C40 C51 1.512(3) . ?
C40 C53 1.524(3) . ?
C41 C42 1.482(3) . ?
C41 C64 1.335(3) . ?
C43 C44 1.427(3) . ?
C43 C63 1.359(3) . ?
C44 H44 0.9500 . ?
C44 C45 1.359(4) . ?
C45 H45 0.9500 . ?
C45 C46 1.409(4) . ?
C46 C47 1.423(4) . ?
C46 C60 1.414(4) . ?
C47 H47 0.9500 . ?
C47 C48 1.362(5) . ?
C48 H48 0.9500 . ?
C48 C62 1.415(5) . ?
C49 H49 0.9500 . ?
C49 C50 1.390(5) . ?
C50 H50 0.9500 . ?
C51 C52 1.486(3) . ?
C52 H52A 0.9800 . ?
C52 H52B 0.9800 . ?
C52 H52C 0.9800 . ?
C54 C55 1.386(3) . ?
C54 C59 1.387(3) . ?
C55 H55 0.9500 . ?
C55 C56 1.391(4) . ?
C56 H56 0.9500 . ?
C56 C57 1.386(4) . ?
C57 H57 0.9500 . ?
C57 C58 1.378(4) . ?
C58 H58 0.9500 . ?
C58 C59 1.382(4) . ?
C59 H59 0.9500 . ?
C60 C61 1.416(4) . ?
C60 C63 1.408(3) . ?
C61 H61 0.9500 . ?
C61 C62 1.363(4) . ?
C62 H62 0.9500 . ?
C63 H63 0.9500 . ?
C64 H64 0.9500 . ?
C64 C65 1.459(3) . ?

loop_
_geom_torsion_atom_site_label_1
_geom_torsion_atom_site_label_2
_geom_torsion_atom_site_label_3
_geom_torsion_atom_site_label_4
_geom_torsion
_geom_torsion_site_symmetry_1
_geom_torsion_site_symmetry_2
_geom_torsion_site_symmetry_3
_geom_torsion_site_symmetry_4
_geom_torsion_publ_flag
O1 C6 C66 C8 141.36(18) . . . . ?
O1 C6 C66 C25 -96.2(2) . . . . ?
O1 C6 C66 C26 15.4(2) . . . . ?
O1 C6 C23 C22 -139.12(19) . . . . ?
O1 C6 C23 C24 40.3(3) . . . . ?
O4 C39 C40 C41 144.64(18) . . . . ?
O4 C39 C40 C51 20.2(3) . . . . ?
O4 C39 C40 C53 -94.0(2) . . . . ?
O4 C39 C65 C7 42.6(3) . . . . ?
O4 C39 C65 C64 -140.10(19) . . . . ?
N1 C10 C11 C12 179.9(2) . . . . ?
N1 C10 C21 C20 -179.7(2) . . . . ?
N2 N3 C26 C66 -3.1(3) . . . . ?
N2 N3 C26 C27 176.8(2) . . . . ?
N2 C28 C29 C30 -179.9(2) . . . . ?
N2 C28 C33 C32 -179.4(3) . . . . ?
N3 N2 C25 O3 -176.9(2) . . . . ?
N3 N2 C25 C66 4.6(2) . . . . ?
N3 N2 C28 C29 178.5(2) . . . . ?
N3 N2 C28 C33 -2.7(3) . . . . ?
N4 C43 C44 C45 178.3(2) . . . . ?
N4 C43 C63 C60 -178.0(2) . . . . ?
N5 N6 C53 O5 -174.6(2) . . . . ?
N5 N6 C53 C40 5.7(2) . . . . ?
N5 N6 C54 C55 23.1(3) . . . . ?
N5 N6 C54 C59 -157.9(2) . . . . ?
N6 N5 C51 C40 0.2(2) . . . . ?
N6 N5 C51 C52 179.02(19) . . . . ?
N6 C54 C55 C56 177.4(2) . . . . ?
N6 C54 C59 C58 -177.3(2) . . . . ?
C1 C2 C3 C4 1.4(4) . . . . ?
C1 C16 C17 C4 1.6(4) . . . . ?
C2 C1 C16 C17 -1.0(4) . . . . ?
C2 C3 C4 C5 177.8(2) . . . . ?
C2 C3 C4 C17 -0.8(4) . . . . ?
C3 C4 C5 O1 132.8(2) . . . . ?
C3 C4 C17 C16 -0.7(4) . . . . ?
C5 O1 C6 C66 140.90(19) . . . . ?
C5 O1 C6 C23 -100.8(2) . . . . ?
C5 C4 C17 C16 -179.3(2) . . . . ?
C6 O1 C5 C4 -65.5(3) . . . . ?
C6 C66 C8 C9 173.09(18) . . . . ?
C6 C66 C8 C22 -12.2(2) . . . . ?
C6 C66 C25 O3 -64.6(3) . . . . ?
C6 C66 C25 N2 113.9(2) . . . . ?
C6 C66 C26 N3 -112.0(2) . . . . ?
C6 C66 C26 C27 68.1(3) . . . . ?
C66 C6 C23 C22 -16.9(2) . . . . ?
C66 C6 C23 C24 162.5(2) . . . . ?
C66 C8 C9 O2 16.2(3) . . . . ?
C66 C8 C9 N1 -164.67(19) . . . . ?
C66 C8 C22 C23 1.7(3) . . . . ?
C8 C66 C25 O3 50.2(3) . . . . ?
C8 C66 C25 N2 -131.34(19) . . . . ?
C8 C66 C26 N3 130.0(2) . . . . ?
C8 C66 C26 C27 -49.9(3) . . . . ?
C8 C22 C23 C6 10.1(3) . . . . ?
C8 C22 C23 C24 -169.3(2) . . . . ?
C9 N1 C10 C11 -166.3(2) . . . . ?
C9 N1 C10 C21 14.3(4) . . . . ?
C9 C8 C22 C23 175.7(2) . . . . ?
C10 N1 C9 O2 -0.2(4) . . . . ?
C10 N1 C9 C8 -179.3(2) . . . . ?
C10 C11 C12 C13 -179.0(2) . . . . ?
C10 C11 C12 C18 0.0(3) . . . . ?
C11 C10 C21 C20 0.9(4) . . . . ?
C11 C12 C13 C14 178.7(3) . . . . ?
C11 C12 C18 C19 -178.4(2) . . . . ?
C11 C12 C18 C20 0.5(3) . . . . ?
C12 C13 C14 C15 0.0(5) . . . . ?
C12 C18 C19 C15 -0.8(4) . . . . ?
C12 C18 C20 C21 -0.3(4) . . . . ?
C13 C12 C18 C19 0.6(4) . . . . ?
C13 C12 C18 C20 179.5(2) . . . . ?
C13 C14 C15 C19 -0.1(5) . . . . ?
C14 C15 C19 C18 0.5(5) . . . . ?
C16 C1 C2 C3 -0.5(5) . . . . ?
C17 C4 C5 O1 -48.6(3) . . . . ?
C18 C12 C13 C14 -0.3(4) . . . . ?
C18 C20 C21 C10 -0.4(4) . . . . ?
C19 C18 C20 C21 178.6(2) . . . . ?
C20 C18 C19 C15 -179.6(3) . . . . ?
C21 C10 C11 C12 -0.7(3) . . . . ?
C22 C8 C9 O2 -157.5(2) . . . . ?
C22 C8 C9 N1 21.7(3) . . . . ?
C23 C6 C66 C8 17.1(2) . . . . ?
C23 C6 C66 C25 139.54(17) . . . . ?
C23 C6 C66 C26 -108.9(2) . . . . ?
C25 N2 N3 C26 -1.1(3) . . . . ?
C25 N2 C28 C29 -1.9(4) . . . . ?
C25 N2 C28 C33 176.9(2) . . . . ?
C25 C66 C8 C9 53.7(3) . . . . ?
C25 C66 C8 C22 -131.5(2) . . . . ?
C25 C66 C26 N3 5.5(2) . . . . ?
C25 C66 C26 C27 -174.4(2) . . . . ?
C26 C66 C8 C9 -63.1(3) . . . . ?
C26 C66 C8 C22 111.7(2) . . . . ?
C26 C66 C25 O3 175.8(2) . . . . ?
C26 C66 C25 N2 -5.7(2) . . . . ?
C28 N2 N3 C26 178.6(2) . . . . ?
C28 N2 C25 O3 3.5(4) . . . . ?
C28 N2 C25 C66 -175.0(2) . . . . ?
C28 C29 C30 C31 -0.8(4) . . . . ?
C29 C28 C33 C32 -0.6(4) . . . . ?
C29 C30 C31 C32 -0.4(5) . . . . ?
C30 C31 C32 C33 1.1(5) . . . . ?
C31 C32 C33 C28 -0.6(5) . . . . ?
C33 C28 C29 C30 1.3(4) . . . . ?
C34 C35 C36 C37 0.1(5) . . . . ?
C35 C34 C50 C49 1.2(5) . . . . ?
C35 C36 C37 C38 -177.5(3) . . . . ?
C35 C36 C37 C49 1.4(4) . . . . ?
C36 C37 C38 O4 -52.9(3) . . . . ?
C36 C37 C49 C50 -1.6(4) . . . . ?
C37 C49 C50 C34 0.3(4) . . . . ?
C38 O4 C39 C40 146.2(2) . . . . ?
C38 O4 C39 C65 -95.3(2) . . . . ?
C38 C37 C49 C50 177.3(3) . . . . ?
C39 O4 C38 C37 -62.0(3) . . . . ?
C39 C40 C41 C42 166.07(18) . . . . ?
C39 C40 C41 C64 -15.5(2) . . . . ?
C39 C40 C51 N5 -118.2(2) . . . . ?
C39 C40 C51 C52 63.1(3) . . . . ?
C39 C40 C53 O5 -62.4(3) . . . . ?
C39 C40 C53 N6 117.38(19) . . . . ?
C40 C39 C65 C7 164.4(2) . . . . ?
C40 C39 C65 C64 -18.3(2) . . . . ?
C40 C41 C42 O6 10.7(3) . . . . ?
C40 C41 C42 N4 -166.99(19) . . . . ?
C40 C41 C64 C65 4.3(3) . . . . ?
C41 C40 C51 N5 124.4(2) . . . . ?
C41 C40 C51 C52 -54.3(3) . . . . ?
C41 C40 C53 O5 52.6(3) . . . . ?
C41 C40 C53 N6 -127.66(19) . . . . ?
C41 C64 C65 C7 -173.3(2) . . . . ?
C41 C64 C65 C39 9.4(3) . . . . ?
C42 N4 C43 C44 -180.0(2) . . . . ?
C42 N4 C43 C63 -0.5(3) . . . . ?
C42 C41 C64 C65 -177.6(2) . . . . ?
C43 N4 C42 O6 -1.7(4) . . . . ?
C43 N4 C42 C41 175.84(19) . . . . ?
C43 C44 C45 C46 -0.5(4) . . . . ?
C44 C43 C63 C60 1.5(3) . . . . ?
C44 C45 C46 C47 -177.5(3) . . . . ?
C44 C45 C46 C60 1.7(4) . . . . ?
C45 C46 C47 C48 179.4(3) . . . . ?
C45 C46 C60 C61 179.6(3) . . . . ?
C45 C46 C60 C63 -1.4(4) . . . . ?
C46 C47 C48 C62 0.8(6) . . . . ?
C46 C60 C61 C62 1.4(4) . . . . ?
C46 C60 C63 C43 -0.2(4) . . . . ?
C47 C46 C60 C61 -1.1(4) . . . . ?
C47 C46 C60 C63 177.9(3) . . . . ?
C47 C48 C62 C61 -0.6(5) . . . . ?
C49 C37 C38 O4 128.2(3) . . . . ?
C50 C34 C35 C36 -1.4(5) . . . . ?
C51 N5 N6 C53 -3.9(2) . . . . ?
C51 N5 N6 C54 -168.23(19) . . . . ?
C51 C40 C41 C42 -69.6(3) . . . . ?
C51 C40 C41 C64 108.8(2) . . . . ?
C51 C40 C53 O5 175.3(2) . . . . ?
C51 C40 C53 N6 -4.9(2) . . . . ?
C53 N6 C54 C55 -138.9(2) . . . . ?
C53 N6 C54 C59 40.1(3) . . . . ?
C53 C40 C41 C42 44.8(3) . . . . ?
C53 C40 C41 C64 -136.8(2) . . . . ?
C53 C40 C51 N5 2.9(2) . . . . ?
C53 C40 C51 C52 -175.8(2) . . . . ?
C54 N6 C53 O5 -11.7(4) . . . . ?
C54 N6 C53 C40 168.6(2) . . . . ?
C54 C55 C56 C57 0.4(4) . . . . ?
C55 C54 C59 C58 1.7(4) . . . . ?
C55 C56 C57 C58 0.6(4) . . . . ?
C56 C57 C58 C59 -0.5(4) . . . . ?
C57 C58 C59 C54 -0.6(4) . . . . ?
C59 C54 C55 C56 -1.6(4) . . . . ?
C60 C46 C47 C48 0.1(5) . . . . ?
C60 C61 C62 C48 -0.5(4) . . . . ?
C61 C60 C63 C43 178.8(2) . . . . ?
C63 C43 C44 C45 -1.2(4) . . . . ?
C63 C60 C61 C62 -177.6(2) . . . . ?
C64 C41 C42 O6 -167.3(2) . . . . ?
C64 C41 C42 N4 14.9(3) . . . . ?
C65 C39 C40 C41 19.9(2) . . . . ?
C65 C39 C40 C51 -104.6(2) . . . . ?
C65 C39 C40 C53 141.25(18) . . . . ?

loop_
_smtbx_masks_void_nr
_smtbx_masks_void_average_x
_smtbx_masks_void_average_y
_smtbx_masks_void_average_z
_smtbx_masks_void_volume
_smtbx_masks_void_count_electrons
_smtbx_masks_void_content
1 0.000 0.500 -0.749 883.8 204.4 '4 CH3C6H5'
2 0.500 0.000 -0.544 883.8 204.4 '4 CH3C6H5'
